data_7711401
loop_
_publ_author_name
'Wang, Ai'
'Zhang, Yatong'
'Lu, Liping'
'Zhu, Miaoli'
'Yuan, Caixia'
'Feng, Sisi'

_publ_section_title
;
 Seven Ln(III) coordination polymers with two kinds of geometric
 coordination but the same 3D topological property: luminescence sensing
 and magnetic property.
;
_journal_issue 32
_journal_name_full 'Dalton transactions (Cambridge, England : 2003)'
_journal_page_first 12324
_journal_page_last 12333
_journal_paper_doi 10.1039/d2dt01024k
_journal_volume 51
_journal_year 2022
_chemical_formula_moiety 'C18 H13 Eu N9 O8, H2 O'
_chemical_formula_sum 'C18 H15 Eu N9 O9'
_chemical_formula_weight 653.35
_space_group_crystal_system triclinic
_space_group_IT_number 2
_space_group_name_Hall '-P 1'
_space_group_name_H-M_alt 'P -1'
_atom_sites_solution_hydrogens mixed
_audit_creation_method SHELXL-2014/7
_audit_update_record
;
2022-07-19 deposited with the CCDC.	2022-07-21 downloaded from the CCDC.
;
_cell_angle_alpha 83.9876(17)
_cell_angle_beta 80.5410(18)
_cell_angle_gamma 66.8943(16)
_cell_formula_units_Z 2
_cell_length_a 9.4618(4)
_cell_length_b 10.3098(5)
_cell_length_c 12.4302(6)
_cell_measurement_reflns_used 9254
_cell_measurement_temperature 296(2)
_cell_measurement_theta_max 28.30
_cell_measurement_theta_min 2.66
_cell_volume 1099.04(9)
_computing_cell_refinement 'Bruker SAINT'
_computing_data_collection 'Bruker APEX2'
_computing_data_reduction 'Bruker SAINT, SADABS and XPREP'
_computing_molecular_graphics 'Bruker SHELXTL'
_computing_publication_material 'Bruker SHELXTL'
_computing_structure_refinement 'SHELXL-2014 (Sheldrick 2014)'
_computing_structure_solution 'SHELXS-97 (Sheldrick 2008)'
_diffrn_ambient_temperature 296(2)
_diffrn_measured_fraction_theta_full 0.992
_diffrn_measured_fraction_theta_max 0.990
_diffrn_measurement_device_type 'Bruker APEX-II CCD'
_diffrn_measurement_method '\w scans'
_diffrn_radiation_type MoK\a
_diffrn_radiation_wavelength 0.71073
_diffrn_reflns_av_R_equivalents 0.0250
_diffrn_reflns_av_unetI/netI 0.0224
_diffrn_reflns_Laue_measured_fraction_full 0.992
_diffrn_reflns_Laue_measured_fraction_max 0.990
_diffrn_reflns_limit_h_max 10
_diffrn_reflns_limit_h_min -12
_diffrn_reflns_limit_k_max 13
_diffrn_reflns_limit_k_min -13
_diffrn_reflns_limit_l_max 16
_diffrn_reflns_limit_l_min -16
_diffrn_reflns_number 22567
_diffrn_reflns_point_group_measured_fraction_full 0.992
_diffrn_reflns_point_group_measured_fraction_max 0.990
_diffrn_reflns_theta_full 25.242
_diffrn_reflns_theta_max 28.299
_diffrn_reflns_theta_min 2.776
_diffrn_source 'Incoatec microsource'
_exptl_absorpt_coefficient_mu 2.927
_exptl_absorpt_correction_T_max 0.7457
_exptl_absorpt_correction_T_min 0.6689
_exptl_absorpt_correction_type multi-scan
_exptl_absorpt_process_details SADABS
_exptl_crystal_colour colorless
_exptl_crystal_density_diffrn 1.974
_exptl_crystal_description block
_exptl_crystal_F_000 642
_exptl_crystal_size_max 0.260
_exptl_crystal_size_mid 0.250
_exptl_crystal_size_min 0.230
_refine_diff_density_max 0.731
_refine_diff_density_min -1.112
_refine_diff_density_rms 0.090
_refine_ls_extinction_method none
_refine_ls_goodness_of_fit_ref 1.099
_refine_ls_hydrogen_treatment constr
_refine_ls_matrix_type full
_refine_ls_number_parameters 400
_refine_ls_number_reflns 5431
_refine_ls_number_restraints 195
_refine_ls_restrained_S_all 1.141
_refine_ls_R_factor_all 0.0227
_refine_ls_R_factor_gt 0.0207
_refine_ls_shift/su_max 0.003
_refine_ls_shift/su_mean 0.000
_refine_ls_structure_factor_coef Fsqd
_refine_ls_weighting_details 'w=1/[\s^2^(Fo^2^)+(0.0215P)^2^+1.3001P] where P=(Fo^2^+2Fc^2^)/3'
_refine_ls_weighting_scheme calc
_refine_ls_wR_factor_gt 0.0514
_refine_ls_wR_factor_ref 0.0526
_reflns_Friedel_coverage 0.000
_reflns_number_gt 5118
_reflns_number_total 5431
_reflns_threshold_expression 'I > 2\s(I)'
_cod_data_source_file d2dt01024k2.cif
_cod_data_source_block EuL66
_cod_database_code 7711401
_shelx_shelxl_version_number 2014/7
_shelx_space_group_comment
;
The symmetry employed for this shelxl refinement is uniquely defined
by the following loop, which should always be used as a source of
symmetry information in preference to the above space-group names.
They are only intended as comments.
;
_shelx_estimated_absorpt_t_min 0.517
_shelx_estimated_absorpt_t_max 0.552

loop_
_space_group_symop_operation_xyz
'x, y, z'
'-x, -y, -z'

loop_
_atom_site_label
_atom_site_type_symbol
_atom_site_fract_x
_atom_site_fract_y
_atom_site_fract_z
_atom_site_U_iso_or_equiv
_atom_site_adp_type
_atom_site_occupancy
_atom_site_site_symmetry_order
_atom_site_calc_flag
_atom_site_refinement_flags_posn
_atom_site_refinement_flags_adp
_atom_site_refinement_flags_occupancy
_atom_site_disorder_assembly
_atom_site_disorder_group
Eu1 Eu -0.03503(2) 0.96373(2) 0.68456(2) 0.01875(4) Uani 1 1 d . . . . .
N1 N -0.2748(2) 0.6502(2) 0.63453(17) 0.0231(4) Uani 1 1 d . . . . .
N2 N -0.3046(3) 0.5914(3) 0.7349(2) 0.0394(6) Uani 1 1 d . . . . .
N3 N -0.5062(3) 0.7913(3) 0.7007(2) 0.0374(6) Uani 1 1 d . . . . .
N4A N 0.5744(11) 0.6667(10) 0.3254(8) 0.0281(9) Uani 0.707(17) 1 d D U P A 1
N5A N 0.5868(9) 0.7918(7) 0.3483(5) 0.0408(11) Uani 0.707(17) 1 d D U P A 1
N6A N 0.6597(10) 0.7429(6) 0.1689(5) 0.0513(12) Uani 0.707(17) 1 d D U P A 1
C5A C 0.6371(9) 0.8308(8) 0.2515(6) 0.0475(12) Uani 0.707(17) 1 d D U P A 1
H5A H 0.6524 0.9138 0.2478 0.057 Uiso 0.707(17) 1 d DR U P A 1
C6A C 0.6211(11) 0.6418(7) 0.2219(5) 0.0455(12) Uani 0.707(17) 1 d D U P A 1
H6A H 0.5815 0.5683 0.1834 0.055 Uiso 0.707(17) 1 d DR U P A 1
N4B N 0.567(3) 0.676(2) 0.327(2) 0.0315(16) Uani 0.293(17) 1 d D U P A 1
N5B N 0.623(2) 0.769(2) 0.3293(15) 0.0461(17) Uani 0.293(17) 1 d D U P A 1
N6B N 0.606(2) 0.7505(15) 0.1555(12) 0.0481(15) Uani 0.293(17) 1 d D U P A 1
C5B C 0.647(2) 0.812(2) 0.2231(15) 0.0487(16) Uani 0.293(17) 1 d D U P A 1
H5B H 0.7005 0.8885 0.2108 0.058 Uiso 0.293(17) 1 d DR U P A 1
C6B C 0.569(2) 0.6560(17) 0.2187(13) 0.0382(15) Uani 0.293(17) 1 d D U P A 1
H6B H 0.4941 0.6437 0.2083 0.046 Uiso 0.293(17) 1 d DR U P A 1
N7 N 0.0947(3) 0.7032(2) 1.06433(17) 0.0284(5) Uani 1 1 d . . . B 1
N8 N 0.2068(4) 0.7436(4) 1.0050(2) 0.0595(10) Uani 1 1 d . . . B 1
N9 N 0.1191(3) 0.8517(2) 1.16473(17) 0.0253(4) Uani 1 1 d . . . C 1
O1 O 0.1751(2) 0.83872(18) 0.55290(16) 0.0317(4) Uani 1 1 d . . . D 1
O2 O 0.2509(2) 0.83279(18) 0.37327(15) 0.0284(4) Uani 1 1 d . . . E 1
O3 O 0.0472(3) 0.7046(2) 0.74570(15) 0.0389(5) Uani 1 1 d . . . F 1
O4 O -0.0449(7) 0.8502(3) 0.8815(4) 0.0313(15) Uani 0.715(17) 1 d . . P D 1
O4A O -0.1151(17) 0.8598(7) 0.8487(9) 0.027(3) Uani 0.285(17) 1 d . . P D 2
O5 O -0.1462(2) 0.87163(18) 0.57004(15) 0.0267(4) Uani 1 1 d . . . . .
O6 O -0.0658(2) 0.85874(18) 0.39070(15) 0.0285(4) Uani 1 1 d . . . . .
O7 O 0.1887(2) 0.9259(2) 0.77631(16) 0.0315(4) Uani 1 1 d . . . . .
H7A H 0.1783 0.8771 0.8298 0.047 Uiso 1 1 d R U . . .
H7B H 0.2793 0.8933 0.7475 0.047 Uiso 1 1 d R U . . .
O8 O -0.2957(4) 0.9692(4) 0.7728(2) 0.0690(8) Uani 1 1 d . . . . .
H8A H -0.3243 0.9299 0.8269 0.103 Uiso 1 1 d R U . . .
H8B H -0.3669 1.0009 0.7381 0.103 Uiso 1 1 d R U . . .
O9A O 0.5820(8) 0.8681(6) 0.9544(4) 0.089(2) Uani 0.853(18) 1 d . U P . .
H9A H 0.5774 0.8796 1.0189 0.133 Uiso 0.853(18) 1 d R U P G .
H9B H 0.5975 0.9344 0.9202 0.133 Uiso 0.853(18) 1 d R U P . .
O9B O 0.653(4) 0.894(3) 0.982(2) 0.078(10) Uani 0.147(18) 1 d . U P G 2
H9C H 0.7354 0.8828 0.9418 0.116 Uiso 0.147(18) 1 d R U P G 2
H9D H 0.6728 0.8668 1.0423 0.116 Uiso 0.147(18) 1 d R U P G 2
C1 C 0.2637(3) 0.7847(2) 0.4694(2) 0.0218(5) Uani 1 1 d . . . . .
C2 C 0.3924(3) 0.6407(2) 0.48562(19) 0.0207(4) Uani 1 1 d . . . . .
C3 C 0.5300(3) 0.5851(2) 0.41432(19) 0.0221(4) Uani 1 1 d D U . . .
C4 C 0.3647(3) 0.5528(2) 0.5721(2) 0.0228(5) Uani 1 1 d . . . . .
H4 H 0.2746 0.5867 0.6215 0.027 Uiso 1 1 calc R U . . .
C7 C -0.0019(3) 0.7300(3) 0.8421(2) 0.0272(5) Uani 1 1 d . . . . .
C8 C 0.0072(3) 0.6097(2) 0.92442(19) 0.0250(5) Uani 1 1 d . . . . .
C9 C 0.0457(3) 0.6014(3) 1.0290(2) 0.0261(5) Uani 1 1 d . . . . .
C10 C -0.0377(3) 0.5057(3) 0.8968(2) 0.0269(5) Uani 1 1 d . . . . .
H10 H -0.0628 0.5083 0.8271 0.032 Uiso 1 1 calc R U . . .
C11 C 0.0453(3) 0.7685(3) 1.1580(2) 0.0252(5) Uani 1 1 d . . . . .
H11 H -0.0307 0.7571 1.2113 0.030 Uiso 1 1 calc R U . B 1
C12 C 0.2155(5) 0.8332(4) 1.0696(3) 0.0502(9) Uani 1 1 d . . . . .
H12 H 0.2831 0.8800 1.0511 0.060 Uiso 1 1 calc R U . B 1
C13 C -0.1340(3) 0.5790(2) 0.56570(19) 0.0197(4) Uani 1 1 d . . . . .
C14 C -0.3972(3) 0.7682(3) 0.6160(2) 0.0303(5) Uani 1 1 d . . . . .
H14 H -0.4041 0.8254 0.5525 0.036 Uiso 1 1 calc R U . . .
C15 C -0.4433(4) 0.6804(4) 0.7704(3) 0.0450(8) Uani 1 1 d . . . . .
H15 H -0.4953 0.6686 0.8387 0.054 Uiso 1 1 calc R U . . .
C16 C -0.0959(3) 0.8074(2) 0.48295(19) 0.0202(4) Uani 1 1 d . . . . .
C17 C -0.0582(3) 0.6494(2) 0.49089(19) 0.0195(4) Uani 1 1 d . . . . .
C18 C -0.0754(3) 0.4325(2) 0.57444(19) 0.0211(4) Uani 1 1 d . . . . .
H18 H -0.1269 0.3878 0.6254 0.025 Uiso 1 1 calc R U . . .

loop_
_atom_site_aniso_label
_atom_site_aniso_U_11
_atom_site_aniso_U_22
_atom_site_aniso_U_33
_atom_site_aniso_U_23
_atom_site_aniso_U_13
_atom_site_aniso_U_12
Eu1 0.02632(7) 0.01149(6) 0.01706(6) -0.00088(4) -0.00630(4) -0.00436(4)
N1 0.0250(10) 0.0201(9) 0.0222(10) -0.0021(8) 0.0000(8) -0.0077(8)
N2 0.0388(13) 0.0409(14) 0.0252(11) 0.0029(10) 0.0063(10) -0.0064(11)
N3 0.0260(11) 0.0392(13) 0.0410(14) -0.0097(11) 0.0024(10) -0.0068(10)
N4A 0.0266(16) 0.0218(17) 0.0298(14) 0.0025(14) 0.0037(13) -0.0066(13)
N5A 0.050(3) 0.038(2) 0.041(2) -0.0008(17) 0.0061(19) -0.0288(19)
N6A 0.053(2) 0.0492(17) 0.0404(18) 0.0087(15) 0.0127(19) -0.0180(19)
C5A 0.055(2) 0.044(2) 0.044(2) 0.0059(18) 0.010(2) -0.0271(18)
C6A 0.049(2) 0.0395(18) 0.0362(17) 0.0018(15) 0.011(2) -0.012(2)
N4B 0.031(3) 0.027(2) 0.030(2) 0.002(2) 0.005(2) -0.009(2)
N5B 0.052(3) 0.045(3) 0.041(3) 0.003(3) 0.008(3) -0.025(3)
N6B 0.050(3) 0.049(2) 0.039(2) 0.008(2) 0.009(3) -0.020(2)
C5B 0.054(3) 0.046(3) 0.042(3) 0.006(2) 0.011(3) -0.024(2)
C6B 0.039(3) 0.038(2) 0.032(2) 0.004(2) 0.007(3) -0.013(2)
N7 0.0478(13) 0.0270(11) 0.0208(10) -0.0068(8) 0.0040(9) -0.0273(10)
N8 0.091(2) 0.076(2) 0.0393(15) -0.0304(15) 0.0297(16) -0.071(2)
N9 0.0350(11) 0.0215(10) 0.0228(10) -0.0049(8) -0.0027(8) -0.0143(9)
O1 0.0339(10) 0.0179(8) 0.0339(10) -0.0045(7) 0.0087(8) -0.0043(7)
O2 0.0308(9) 0.0200(8) 0.0282(9) 0.0012(7) -0.0057(7) -0.0030(7)
O3 0.0674(15) 0.0223(9) 0.0195(9) 0.0026(7) 0.0010(9) -0.0128(9)
O4 0.048(3) 0.0162(12) 0.0271(18) 0.0014(11) -0.0005(19) -0.0115(13)
O4A 0.037(6) 0.019(3) 0.020(4) 0.001(2) -0.002(4) -0.008(3)
O5 0.0350(10) 0.0204(8) 0.0268(9) -0.0063(7) -0.0014(7) -0.0127(7)
O6 0.0403(10) 0.0183(8) 0.0256(9) 0.0024(7) 0.0023(8) -0.0132(7)
O7 0.0228(9) 0.0388(11) 0.0304(10) 0.0028(8) -0.0030(7) -0.0104(8)
O8 0.0621(18) 0.092(2) 0.0565(17) 0.0069(16) -0.0055(14) -0.0367(17)
O9A 0.097(4) 0.117(4) 0.056(3) 0.015(2) 0.006(2) -0.054(3)
O9B 0.075(13) 0.089(12) 0.067(11) 0.013(8) 0.001(8) -0.037(8)
C1 0.0208(11) 0.0142(10) 0.0295(12) -0.0018(9) -0.0019(9) -0.0060(8)
C2 0.0209(11) 0.0164(10) 0.0231(11) -0.0028(8) -0.0033(9) -0.0048(8)
C3 0.0237(11) 0.0193(10) 0.0214(10) 0.0012(8) -0.0019(9) -0.0074(9)
C4 0.0209(11) 0.0200(11) 0.0234(11) -0.0018(9) 0.0010(9) -0.0046(9)
C7 0.0351(14) 0.0195(11) 0.0275(12) 0.0009(9) 0.0012(10) -0.0137(10)
C8 0.0422(14) 0.0189(11) 0.0176(11) -0.0012(9) 0.0021(10) -0.0178(10)
C9 0.0437(15) 0.0221(11) 0.0194(11) -0.0035(9) 0.0006(10) -0.0214(11)
C10 0.0454(15) 0.0238(12) 0.0177(11) 0.0002(9) -0.0031(10) -0.0204(11)
C11 0.0356(13) 0.0239(11) 0.0199(11) -0.0035(9) 0.0003(10) -0.0164(10)
C12 0.070(2) 0.059(2) 0.0421(18) -0.0250(16) 0.0206(16) -0.0527(19)
C13 0.0219(11) 0.0168(10) 0.0196(10) -0.0011(8) -0.0018(8) -0.0070(8)
C14 0.0250(12) 0.0261(12) 0.0367(14) -0.0012(11) -0.0039(10) -0.0068(10)
C15 0.0385(16) 0.0517(19) 0.0330(15) -0.0053(14) 0.0098(13) -0.0094(14)
C16 0.0217(11) 0.0150(10) 0.0241(11) -0.0004(8) -0.0034(9) -0.0071(8)
C17 0.0248(11) 0.0160(10) 0.0187(10) -0.0005(8) -0.0035(8) -0.0087(8)
C18 0.0262(11) 0.0170(10) 0.0203(11) 0.0007(8) -0.0007(9) -0.0099(9)

loop_
_atom_type_symbol
_atom_type_description
_atom_type_scat_dispersion_real
_atom_type_scat_dispersion_imag
_atom_type_scat_source
C C 0.0033 0.0016 'International Tables Vol C Tables 4.2.6.8 and 6.1.1.4'
H H 0.0000 0.0000 'International Tables Vol C Tables 4.2.6.8 and 6.1.1.4'
N N 0.0061 0.0033 'International Tables Vol C Tables 4.2.6.8 and 6.1.1.4'
O O 0.0106 0.0060 'International Tables Vol C Tables 4.2.6.8 and 6.1.1.4'
Eu Eu -0.1578 3.6682 'International Tables Vol C Tables 4.2.6.8 and 6.1.1.4'

loop_
_geom_angle_atom_site_label_1
_geom_angle_atom_site_label_2
_geom_angle_atom_site_label_3
_geom_angle
_geom_angle_site_symmetry_1
_geom_angle_site_symmetry_3
_geom_angle_publ_flag
O4A Eu1 O5 96.0(4) . . ?
O5 Eu1 O1 75.33(7) . . ?
O4A Eu1 O6 143.9(3) . 2_576 ?
O5 Eu1 O6 118.87(6) . 2_576 ?
O1 Eu1 O6 77.30(6) . 2_576 ?
O5 Eu1 O2 75.52(6) . 2_576 ?
O1 Eu1 O2 119.78(7) . 2_576 ?
O6 Eu1 O2 72.76(7) 2_576 2_576 ?
O4A Eu1 O7 82.8(4) . . ?
O5 Eu1 O7 147.05(6) . . ?
O1 Eu1 O7 78.22(7) . . ?
O6 Eu1 O7 73.07(7) 2_576 . ?
O2 Eu1 O7 135.81(7) 2_576 . ?
O4A Eu1 O8 47.6(4) . . ?
O5 Eu1 O8 68.84(9) . . ?
O1 Eu1 O8 140.67(9) . . ?
O6 Eu1 O8 134.66(9) 2_576 . ?
O2 Eu1 O8 66.29(9) 2_576 . ?
O7 Eu1 O8 126.87(8) . . ?
O5 Eu1 O3 75.95(7) . . ?
O1 Eu1 O3 74.03(6) . . ?
O6 Eu1 O3 142.73(7) 2_576 . ?
O2 Eu1 O3 143.16(8) 2_576 . ?
O7 Eu1 O3 78.15(7) . . ?
O8 Eu1 O3 81.92(9) . . ?
O5 Eu1 O4 111.20(15) . . ?
O1 Eu1 O4 117.45(10) . . ?
O6 Eu1 O4 129.93(15) 2_576 . ?
O2 Eu1 O4 121.97(12) 2_576 . ?
O7 Eu1 O4 65.06(17) . . ?
O8 Eu1 O4 64.13(17) . . ?
O3 Eu1 O4 50.85(8) . . ?
O5 Eu1 N9 139.98(7) . 2_577 ?
O1 Eu1 N9 143.02(7) . 2_577 ?
O6 Eu1 N9 74.39(6) 2_576 2_577 ?
O2 Eu1 N9 73.31(7) 2_576 2_577 ?
O7 Eu1 N9 71.14(7) . 2_577 ?
O8 Eu1 N9 75.96(9) . 2_577 ?
O3 Eu1 N9 117.78(6) . 2_577 ?
O4 Eu1 N9 67.19(8) . 2_577 ?
O4A Eu1 H7A 66.5 . . ?
O5 Eu1 H7A 141.0 . . ?
O1 Eu1 H7A 86.1 . . ?
O6 Eu1 H7A 88.9 2_576 . ?
O2 Eu1 H7A 142.4 2_576 . ?
O7 Eu1 H7A 16.5 . . ?
O8 Eu1 H7A 112.1 . . ?
O3 Eu1 H7A 66.0 . . ?
O4 Eu1 H7A 48.9 . . ?
N9 Eu1 H7A 70.2 2_577 . ?
C14 N1 N2 109.5(2) . . ?
C14 N1 C13 130.8(2) . . ?
N2 N1 C13 119.6(2) . . ?
C15 N2 N1 102.2(2) . . ?
C14 N3 C15 102.8(2) . . ?
C6A N4A N5A 109.8(7) . . ?
C5A N5A N4A 100.7(6) . . ?
C6A N6A C5A 101.7(5) . . ?
N5A C5A N6A 115.9(6) . . ?
N5A C5A H5A 115.2 . . ?
N6A C5A H5A 128.8 . . ?
N5A C5A H5B 143.1 . . ?
N6A C5A H5B 97.6 . . ?
H5A C5A H5B 34.4 . . ?
N4A C6A N6A 111.7(7) . . ?
N4A C6A H6A 118.5 . . ?
N6A C6A H6A 125.0 . . ?
N4A C6A H6B 91.8 . . ?
N6A C6A H6B 115.4 . . ?
H6A C6A H6B 45.4 . . ?
N5B N4B C6B 107.0(16) . . ?
N5B N4B C3 130(2) . . ?
C6B N4B C3 122(2) . . ?
N4B N5B C5B 105.0(19) . . ?
C5B N6B C6B 102.5(15) . . ?
N6B C5B N5B 113.6(17) . . ?
N6B C5B H5A 148.0 . . ?
N5B C5B H5A 91.8 . . ?
N6B C5B H5B 132.2 . . ?
N5B C5B H5B 114.1 . . ?
H5A C5B H5B 30.8 . . ?
N6B C6B N4B 111.1(16) . . ?
N6B C6B H6A 116.4 . . ?
N4B C6B H6A 129.0 . . ?
N6B C6B H6B 117.1 . . ?
N4B C6B H6B 112.4 . . ?
H6A C6B H6B 60.1 . . ?
C11 N7 N8 109.7(2) . . ?
C11 N7 C9 126.9(2) . . ?
N8 N7 C9 123.3(2) . . ?
C12 N8 N7 101.9(2) . . ?
C11 N9 C12 102.9(2) . . ?
C11 N9 Eu1 123.05(17) . 2_577 ?
C12 N9 Eu1 132.86(17) . 2_577 ?
C1 O1 Eu1 167.25(18) . . ?
C1 O2 Eu1 125.55(15) . 2_576 ?
C7 O3 Eu1 93.61(15) . . ?
C7 O4 Eu1 89.7(3) . . ?
C7 O4A Eu1 99.0(4) . . ?
C16 O5 Eu1 133.66(16) . . ?
C16 O6 Eu1 137.28(16) . 2_576 ?
Eu1 O7 H7A 103.7 . . ?
Eu1 O7 H7B 124.5 . . ?
H7A O7 H7B 108.9 . . ?
Eu1 O8 H8A 133.6 . . ?
Eu1 O8 H8B 118.6 . . ?
H8A O8 H8B 106.2 . . ?
O9B O9A H9A 57.2 . . ?
O9B O9A H9B 66.3 . . ?
H9A O9A H9B 107.2 . . ?
O9A O9B H9A 54.1 . . ?
O9A O9B H9B 50.8 . . ?
H9A O9B H9B 92.8 . . ?
O9A O9B H9C 116.6 . . ?
H9A O9B H9C 162.5 . . ?
H9B O9B H9C 89.7 . . ?
O9A O9B H9D 118.1 . . ?
H9A O9B H9D 70.4 . . ?
H9B O9B H9D 162.0 . . ?
H9C O9B H9D 108.2 . . ?
O1 C1 O2 126.3(2) . . ?
O1 C1 C2 116.6(2) . . ?
O2 C1 C2 116.9(2) . . ?
C4 C2 C3 117.3(2) . . ?
C4 C2 C1 117.6(2) . . ?
C3 C2 C1 124.8(2) . . ?
C4 C3 C2 121.8(2) 2_666 . ?
C4 C3 N4B 119.3(8) 2_666 . ?
C2 C3 N4B 118.8(8) . . ?
C2 C4 C3 120.9(2) . 2_666 ?
C2 C4 H4 119.6 . . ?
C3 C4 H4 119.6 2_666 . ?
O3 C7 O4 124.6(3) . . ?
O3 C7 C8 119.4(2) . . ?
O4 C7 C8 115.5(3) . . ?
O4A C7 C8 124.4(4) . . ?
C10 C8 C9 117.8(2) . . ?
C10 C8 C7 117.4(2) . . ?
C9 C8 C7 124.6(2) . . ?
C10 C9 C8 121.1(2) 2_567 . ?
C10 C9 N7 117.2(2) 2_567 . ?
C8 C9 N7 121.7(2) . . ?
C9 C10 C8 121.1(2) 2_567 . ?
C9 C10 H10 119.4 2_567 . ?
C8 C10 H10 119.4 . . ?
N9 C11 N7 110.5(2) . . ?
N9 C11 H11 124.7 . . ?
N7 C11 H11 124.7 . . ?
N8 C12 N9 115.0(3) . . ?
N8 C12 H12 122.5 . . ?
N9 C12 H12 122.5 . . ?
C18 C13 C17 120.4(2) . . ?
C18 C13 N1 116.3(2) . . ?
C17 C13 N1 123.2(2) . . ?
N3 C14 N1 110.2(3) . . ?
N3 C14 H14 124.9 . . ?
N1 C14 H14 124.9 . . ?
N2 C15 N3 115.3(3) . . ?
N2 C15 H15 122.4 . . ?
N3 C15 H15 122.4 . . ?
O6 C16 O5 126.5(2) . . ?
O6 C16 C17 116.4(2) . . ?
O5 C16 C17 117.1(2) . . ?
C18 C17 C13 117.6(2) 2_566 . ?
C18 C17 C16 115.8(2) 2_566 . ?
C13 C17 C16 126.1(2) . . ?
C13 C18 C17 121.9(2) . 2_566 ?
C13 C18 H18 119.0 . . ?
C17 C18 H18 119.0 2_566 . ?

loop_
_geom_bond_atom_site_label_1
_geom_bond_atom_site_label_2
_geom_bond_distance
_geom_bond_site_symmetry_2
_geom_bond_publ_flag
Eu1 O4A 2.357(7) . ?
Eu1 O5 2.3651(18) . ?
Eu1 O1 2.3779(18) . ?
Eu1 O6 2.4194(18) 2_576 ?
Eu1 O2 2.4274(17) 2_576 ?
Eu1 O7 2.4472(19) . ?
Eu1 O8 2.511(3) . ?
Eu1 O3 2.5415(19) . ?
Eu1 O4 2.604(4) . ?
Eu1 N9 2.614(2) 2_577 ?
Eu1 H7A 2.7525 . ?
N1 C14 1.341(3) . ?
N1 N2 1.365(3) . ?
N1 C13 1.427(3) . ?
N2 C15 1.308(4) . ?
N3 C14 1.315(4) . ?
N3 C15 1.357(4) . ?
N4A C6A 1.307(10) . ?
N4A N5A 1.402(14) . ?
N5A C5A 1.303(7) . ?
N6A C6A 1.315(7) . ?
N6A C5A 1.376(8) . ?
C5A H5A 0.9168 . ?
C5A H5B 1.0420 . ?
C6A H6A 1.1403 . ?
C6A H6B 1.2333 . ?
N4B N5B 1.27(4) . ?
N4B C6B 1.38(3) . ?
N4B C3 1.446(18) . ?
N5B C5B 1.362(17) . ?
N6B C5B 1.30(2) . ?
N6B C6B 1.305(17) . ?
C5B H5A 1.1418 . ?
C5B H5B 1.0742 . ?
C6B H6A 1.0025 . ?
C6B H6B 0.7974 . ?
N7 C11 1.329(3) . ?
N7 N8 1.366(3) . ?
N7 C9 1.433(3) . ?
N8 C12 1.320(4) . ?
N9 C11 1.316(3) . ?
N9 C12 1.350(4) . ?
N9 Eu1 2.614(2) 2_577 ?
O1 C1 1.248(3) . ?
O2 C1 1.251(3) . ?
O2 Eu1 2.4274(17) 2_576 ?
O3 C7 1.227(3) . ?
O4 C7 1.268(4) . ?
O4A C7 1.347(9) . ?
O5 C16 1.253(3) . ?
O6 C16 1.249(3) . ?
O6 Eu1 2.4195(17) 2_576 ?
O7 H7A 0.8070 . ?
O7 H7B 0.8208 . ?
O8 H8A 0.8115 . ?
O8 H8B 0.8006 . ?
O9A O9B 0.94(4) . ?
O9A H9A 0.8147 . ?
O9A H9B 0.8162 . ?
O9B H9A 0.8453 . ?
O9B H9B 0.9649 . ?
O9B H9C 0.8225 . ?
O9B H9D 0.8002 . ?
C1 C2 1.526(3) . ?
C2 C4 1.391(3) . ?
C2 C3 1.396(3) . ?
C3 C4 1.391(3) 2_666 ?
C4 C3 1.391(3) 2_666 ?
C4 H4 0.9300 . ?
C7 C8 1.507(3) . ?
C8 C10 1.390(3) . ?
C8 C9 1.392(3) . ?
C9 C10 1.380(3) 2_567 ?
C10 C9 1.380(3) 2_567 ?
C10 H10 0.9300 . ?
C11 H11 0.9300 . ?
C12 H12 0.9300 . ?
C13 C18 1.389(3) . ?
C13 C17 1.398(3) . ?
C14 H14 0.9300 . ?
C15 H15 0.9300 . ?
C16 C17 1.521(3) . ?
C17 C18 1.392(3) 2_566 ?
C18 C17 1.393(3) 2_566 ?
C18 H18 0.9300 . ?

loop_
_geom_hbond_atom_site_label_D
_geom_hbond_atom_site_label_H
_geom_hbond_atom_site_label_A
_geom_hbond_distance_DH
_geom_hbond_distance_HA
_geom_hbond_distance_DA
_geom_hbond_angle_DHA
_geom_hbond_site_symmetry_A
C14 H14 N5A 0.93 2.62 3.336(7) 134.5 1_455
C11 H11 O6 0.93 2.48 3.022(3) 117.3 1_556
C10 H10 N2 0.93 2.53 3.279(4) 137.8 .
C4 H4 O3 0.93 2.40 3.319(3) 172.0 .
O9B H9B O8 0.96 2.01 2.65(3) 122.0 1_655
O9B H9C O4A 0.82 1.63 2.45(3) 171.8 1_655
O9B H9B O8 0.96 2.01 2.65(3) 122.0 1_655
O9A H9B O8 0.82 2.01 2.667(5) 137.1 1_655
O9A H9A N6B 0.81 2.03 2.666(16) 134.5 1_556
O9A H9A N6A 0.81 2.27 2.915(9) 137.0 1_556
O8 H8B N5A 0.80 2.61 3.344(8) 153.2 2_576
O8 H8A O9B 0.81 1.91 2.65(3) 150.7 1_455
O8 H8A O9A 0.81 1.86 2.667(5) 170.4 1_455
O7 H7B N3 0.82 1.91 2.717(3) 169.7 1_655
C5B H5B O7 1.07 2.55 3.60(2) 168.3 2_676
C5A H5A O7 0.92 2.60 3.464(8) 156.5 2_676
C5B H5B O7 1.07 2.55 3.60(2) 168.3 2_676
C5A H5A O7 0.92 2.60 3.464(8) 156.5 2_676
